data_4344536
loop_
_publ_author_name
'Gregoli\'nski, Janusz'
'Hikita, Masahiro'
'Sakamoto, Tatsuya'
'Sugimoto, Hideki'
'Tsukube, Hiroshi'
'Miyake, Hiroyuki'

_publ_section_title
;
 Redox-Triggered Helicity Inversion in Chiral Cobalt Complexes in
 Combination with H(+) and NO3(-) Stimuli.
;
_journal_issue 2
_journal_name_full 'Inorganic chemistry'
_journal_page_first 633
_journal_page_last 643
_journal_paper_doi 10.1021/acs.inorgchem.5b01902
_journal_volume 55
_journal_year 2016
_chemical_absolute_configuration rmad
_chemical_formula_moiety 'C24 H32 Co N4 O4, Cl O4, C8 H20 N'
_chemical_formula_sum 'C32 H52 Cl Co N5 O8'
_chemical_formula_weight 729.17
_chemical_name_systematic
; 
 ? 
;
_space_group_IT_number 19
_symmetry_cell_setting orthorhombic
_symmetry_space_group_name_Hall 'P 2ac 2ab'
_symmetry_space_group_name_H-M 'P 21 21 21'
_atom_sites_solution_hydrogens geom
_atom_sites_solution_primary direct
_atom_sites_solution_secondary difmap
_audit_creation_method SHELXL-97
_cell_angle_alpha 90.00
_cell_angle_beta 90.00
_cell_angle_gamma 90.00
_cell_formula_units_Z 4
_cell_length_a 11.017(4)
_cell_length_b 15.164(6)
_cell_length_c 21.072(9)
_cell_measurement_reflns_used 10741
_cell_measurement_temperature 100(2)
_cell_measurement_theta_max 27.4835
_cell_measurement_theta_min 4.0350
_cell_volume 3520(2)
_computing_cell_refinement 'CrystalClear (Rigaku Corp., 2000)'
_computing_data_collection 'CrystalClear (Rigaku Corp., 2000)'
_computing_data_reduction 'CrystalClear (Rigaku Corp., 2000)'
_computing_structure_refinement 'SHELXL-97 (Sheldrick, 1997)'
_computing_structure_solution 'SIR97(Altomare, 1999)'
_diffrn_ambient_temperature 100(2)
_diffrn_measured_fraction_theta_full 0.983
_diffrn_measured_fraction_theta_max 0.983
_diffrn_measurement_device
;
Mercury CCD (2x2 bin mode)
;
_diffrn_measurement_method \w
_diffrn_radiation_detector CCD
_diffrn_radiation_monochromator 'Graphite Monochromator'
_diffrn_radiation_source 'Rotating Anode'
_diffrn_radiation_type MoK\a
_diffrn_radiation_wavelength 0.71070
_diffrn_reflns_av_R_equivalents 0.0329
_diffrn_reflns_av_sigmaI/netI 0.0330
_diffrn_reflns_limit_h_max 9
_diffrn_reflns_limit_h_min -14
_diffrn_reflns_limit_k_max 19
_diffrn_reflns_limit_k_min -17
_diffrn_reflns_limit_l_max 20
_diffrn_reflns_limit_l_min -27
_diffrn_reflns_number 26837
_diffrn_reflns_theta_full 27.48
_diffrn_reflns_theta_max 27.48
_diffrn_reflns_theta_min 4.29
_exptl_absorpt_coefficient_mu 0.619
_exptl_absorpt_correction_T_max 0.9129
_exptl_absorpt_correction_T_min 0.8361
_exptl_absorpt_correction_type multi-scan
_exptl_absorpt_process_details '(Jacobson, 1998)'
_exptl_crystal_colour Green
_exptl_crystal_density_diffrn 1.376
_exptl_crystal_density_method 'not measured'
_exptl_crystal_description Prism
_exptl_crystal_F_000 1548
_exptl_crystal_size_max 0.30
_exptl_crystal_size_mid 0.20
_exptl_crystal_size_min 0.15
_refine_diff_density_max 0.257
_refine_diff_density_min -0.291
_refine_diff_density_rms 0.042
_refine_ls_abs_structure_details 'Flack H D (1983), Acta Cryst. A39, 876-881'
_refine_ls_abs_structure_Flack 0.013(8)
_refine_ls_extinction_method none
_refine_ls_goodness_of_fit_ref 1.112
_refine_ls_hydrogen_treatment mixed
_refine_ls_matrix_type full
_refine_ls_number_parameters 475
_refine_ls_number_reflns 7878
_refine_ls_number_restraints 0
_refine_ls_restrained_S_all 1.112
_refine_ls_R_factor_all 0.0311
_refine_ls_R_factor_gt 0.0299
_refine_ls_shift/su_max 0.002
_refine_ls_shift/su_mean 0.000
_refine_ls_structure_factor_coef Fsqd
_refine_ls_weighting_details 'calc w=1/[\s^2^(Fo^2^)+(0.0182P)^2^+1.5253P] where P=(Fo^2^+2Fc^2^)/3'
_refine_ls_weighting_scheme calc
_refine_ls_wR_factor_gt 0.0645
_refine_ls_wR_factor_ref 0.0650
_reflns_number_gt 7721
_reflns_number_total 7878
_reflns_threshold_expression >2sigma(I)
_cod_data_source_file ic5b01902_si_001.cif
_cod_data_source_block '[Co(L2)]{(CH3)2CH}2(C2H5)NH(ClO4)'
_cod_depositor_comments
;
The following automatic conversions were performed:

'_exptl_absorpt_correction_type' value 'Multi-scan' changed to
'multi-scan' according to
/usr/data/users/saulius/crontab/automatic-downloads/current/ACS/lib/dictionaries/cif_core.dic
dictionary named 'cif_core.dic' version 2.4.2 from 2011-04-26.

Automatic conversion script
Id: cif_fix_values 4268 2015-11-12 08:31:59Z antanas 
;
_cod_original_sg_symbol_H-M 'P 212121'
_cod_database_code 4344536

loop_
_symmetry_equiv_pos_as_xyz
'x, y, z'
'-x+1/2, -y, z+1/2'
'x+1/2, -y+1/2, -z'
'-x, y+1/2, -z+1/2'

loop_
_atom_site_label
_atom_site_type_symbol
_atom_site_fract_x
_atom_site_fract_y
_atom_site_fract_z
_atom_site_U_iso_or_equiv
_atom_site_adp_type
_atom_site_occupancy
_atom_site_symmetry_multiplicity
_atom_site_calc_flag
_atom_site_refinement_flags
_atom_site_disorder_assembly
_atom_site_disorder_group
Co1 Co 0.607621(18) 0.289134(15) 0.643347(11) 0.01158(5) Uani 1 1 d . . .
C1 C 0.34377(14) 0.26454(12) 0.68170(9) 0.0148(3) Uani 1 1 d . . .
C2 C 0.22985(15) 0.22966(13) 0.69541(9) 0.0187(4) Uani 1 1 d . . .
H1 H 0.2161 0.1679 0.6933 0.022 Uiso 1 1 calc R . .
C3 C 0.13607(14) 0.28720(15) 0.71231(9) 0.0212(4) Uani 1 1 d . . .
H2 H 0.0578 0.2646 0.7220 0.025 Uiso 1 1 calc R . .
C4 C 0.15723(16) 0.37713(14) 0.71491(9) 0.0211(4) Uani 1 1 d . . .
H3 H 0.0929 0.4159 0.7260 0.025 Uiso 1 1 calc R . .
C5 C 0.27218(15) 0.41168(13) 0.70143(9) 0.0165(3) Uani 1 1 d . . .
H4 H 0.2849 0.4736 0.7033 0.020 Uiso 1 1 calc R . .
C6 C 0.36879(14) 0.35593(12) 0.68515(8) 0.0138(3) Uani 1 1 d . . .
N1 N 0.49043(12) 0.38042(10) 0.67346(7) 0.0142(3) Uani 1 1 d . . .
C7 C 0.53108(15) 0.46364(12) 0.68059(9) 0.0159(4) Uani 1 1 d . . .
O1 O 0.47286(12) 0.53066(9) 0.69464(8) 0.0274(3) Uani 1 1 d . . .
C8 C 0.67116(15) 0.47213(12) 0.67339(10) 0.0166(4) Uani 1 1 d . . .
H5 H 0.7065 0.4597 0.7162 0.020 Uiso 1 1 calc R . .
C9 C 0.70808(17) 0.56675(13) 0.65647(10) 0.0237(4) Uani 1 1 d . . .
H6 H 0.7966 0.5703 0.6529 0.036 Uiso 1 1 calc R . .
H7 H 0.6801 0.6070 0.6898 0.036 Uiso 1 1 calc R . .
H8 H 0.6711 0.5834 0.6159 0.036 Uiso 1 1 calc R . .
N2 N 0.72075(12) 0.40369(10) 0.62968(7) 0.0150(3) Uani 1 1 d . . .
C10 C 0.85086(14) 0.38732(13) 0.64307(11) 0.0236(4) Uani 1 1 d . . .
H9 H 0.8799 0.3386 0.6165 0.035 Uiso 1 1 calc R . .
H10 H 0.8609 0.3718 0.6879 0.035 Uiso 1 1 calc R . .
H11 H 0.8978 0.4406 0.6336 0.035 Uiso 1 1 calc R . .
C11 C 0.70192(16) 0.42698(13) 0.56168(9) 0.0192(4) Uani 1 1 d . . .
H12 H 0.7700 0.4643 0.5469 0.023 Uiso 1 1 calc R . .
H13 H 0.6260 0.4614 0.5573 0.023 Uiso 1 1 calc R . .
C12 C 0.69414(16) 0.34439(13) 0.52036(9) 0.0191(4) Uani 1 1 d . . .
H14 H 0.6818 0.3616 0.4755 0.023 Uiso 1 1 calc R . .
H15 H 0.7712 0.3111 0.5232 0.023 Uiso 1 1 calc R . .
N3 N 0.59161(11) 0.28733(11) 0.54162(7) 0.0147(3) Uani 1 1 d . . .
C13 C 0.47420(16) 0.32259(14) 0.51893(10) 0.0221(4) Uani 1 1 d . . .
H16 H 0.4738 0.3238 0.4724 0.033 Uiso 1 1 calc R . .
H17 H 0.4629 0.3826 0.5352 0.033 Uiso 1 1 calc R . .
H18 H 0.4081 0.2848 0.5341 0.033 Uiso 1 1 calc R . .
C14 C 0.60692(15) 0.19353(11) 0.52179(8) 0.0148(3) Uani 1 1 d . . .
H19 H 0.5279 0.1638 0.5311 0.018 Uiso 1 1 calc R . .
C15 C 0.62944(16) 0.18066(14) 0.45081(9) 0.0208(4) Uani 1 1 d . . .
H20 H 0.5691 0.2141 0.4266 0.031 Uiso 1 1 calc R . .
H21 H 0.6227 0.1179 0.4403 0.031 Uiso 1 1 calc R . .
H22 H 0.7110 0.2017 0.4401 0.031 Uiso 1 1 calc R . .
C16 C 0.70285(14) 0.14695(11) 0.56357(8) 0.0125(3) Uani 1 1 d . . .
O2 O 0.75069(10) 0.07796(8) 0.54217(6) 0.0165(3) Uani 1 1 d . . .
N4 N 0.71926(12) 0.18528(10) 0.61980(7) 0.0131(3) Uani 1 1 d . . .
C17 C 0.80083(14) 0.15345(12) 0.66627(9) 0.0134(3) Uani 1 1 d . . .
C18 C 0.89951(15) 0.09642(11) 0.65724(8) 0.0164(3) Uani 1 1 d . . .
H23 H 0.9156 0.0730 0.6163 0.020 Uiso 1 1 calc R . .
C19 C 0.97440(15) 0.07382(13) 0.70831(10) 0.0194(4) Uani 1 1 d . . .
H24 H 1.0406 0.0347 0.7018 0.023 Uiso 1 1 calc R . .
C20 C 0.95319(16) 0.10784(14) 0.76829(10) 0.0219(4) Uani 1 1 d . . .
H25 H 1.0040 0.0912 0.8027 0.026 Uiso 1 1 calc R . .
C21 C 0.85761(15) 0.16635(13) 0.77840(9) 0.0193(4) Uani 1 1 d . . .
H26 H 0.8440 0.1911 0.8192 0.023 Uiso 1 1 calc R . .
C22 C 0.78265(14) 0.18783(11) 0.72779(9) 0.0139(3) Uani 1 1 d . . .
O3 O 0.44139(10) 0.21180(9) 0.66262(6) 0.0177(3) Uani 1 1 d . . .
C23 C 0.42477(17) 0.11826(12) 0.66045(11) 0.0252(4) Uani 1 1 d . . .
H27 H 0.4006 0.0969 0.7025 0.038 Uiso 1 1 calc R . .
H28 H 0.5010 0.0899 0.6478 0.038 Uiso 1 1 calc R . .
H29 H 0.3613 0.1039 0.6295 0.038 Uiso 1 1 calc R . .
O4 O 0.68722(11) 0.24761(9) 0.73389(6) 0.0176(3) Uani 1 1 d . . .
C24 C 0.61783(17) 0.24369(13) 0.79227(9) 0.0196(4) Uani 1 1 d . . .
H30 H 0.5961 0.1823 0.8013 0.029 Uiso 1 1 calc R . .
H31 H 0.5437 0.2789 0.7877 0.029 Uiso 1 1 calc R . .
H32 H 0.6667 0.2672 0.8272 0.029 Uiso 1 1 calc R . .
Cl1 Cl 0.77868(4) 0.41869(3) 0.90756(3) 0.02542(11) Uani 1 1 d . . .
O5 O 0.7471(13) 0.4330(7) 0.8435(7) 0.046(2) Uani 0.63(5) 1 d P A 2
O6 O 0.8237(13) 0.3311(9) 0.9144(8) 0.041(3) Uani 0.63(5) 1 d P A 2
O7 O 0.8684(19) 0.4818(14) 0.9232(10) 0.028(2) Uani 0.63(5) 1 d P A 2
O8 O 0.6716(11) 0.4319(11) 0.9470(9) 0.066(3) Uani 0.63(5) 1 d P A 2
O9 O 0.767(3) 0.4286(15) 0.8382(12) 0.054(5) Uani 0.37(5) 1 d P A 1
O10 O 0.810(2) 0.3265(15) 0.9219(13) 0.045(4) Uani 0.37(5) 1 d P A 1
O11 O 0.878(3) 0.473(3) 0.9363(15) 0.026(4) Uani 0.37(5) 1 d P A 1
O12 O 0.6670(17) 0.4395(12) 0.9357(11) 0.046(4) Uani 0.37(5) 1 d P A 1
N5 N 0.74499(13) 0.10151(11) 1.05482(8) 0.0167(3) Uani 1 1 d . . .
H33 H 0.740(2) 0.0431(18) 1.0541(12) 0.025 Uiso 1 1 d . . .
C25 C 0.7205(2) 0.12699(13) 0.98606(10) 0.0263(4) Uani 1 1 d . . .
H34 H 0.7214 0.1927 0.9825 0.032 Uiso 1 1 calc R . .
C26 C 0.5949(2) 0.09322(15) 0.96653(12) 0.0399(6) Uani 1 1 d . . .
H35 H 0.5900 0.0296 0.9744 0.060 Uiso 1 1 calc R . .
H36 H 0.5819 0.1048 0.9213 0.060 Uiso 1 1 calc R . .
H37 H 0.5324 0.1236 0.9914 0.060 Uiso 1 1 calc R . .
C27 C 0.8182(3) 0.08937(18) 0.94296(11) 0.0414(6) Uani 1 1 d . . .
H38 H 0.8945 0.1211 0.9500 0.062 Uiso 1 1 calc R . .
H39 H 0.7934 0.0961 0.8986 0.062 Uiso 1 1 calc R . .
H40 H 0.8297 0.0267 0.9525 0.062 Uiso 1 1 calc R . .
C28 C 0.87586(15) 0.11736(12) 1.07700(9) 0.0173(4) Uani 1 1 d . . .
H41 H 0.9289 0.0795 1.0498 0.021 Uiso 1 1 calc R . .
C29 C 0.92013(16) 0.21150(15) 1.06859(11) 0.0268(4) Uani 1 1 d . . .
H42 H 0.8835 0.2491 1.1012 0.040 Uiso 1 1 calc R . .
H43 H 0.8967 0.2330 1.0265 0.040 Uiso 1 1 calc R . .
H44 H 1.0087 0.2131 1.0727 0.040 Uiso 1 1 calc R . .
C30 C 0.89223(16) 0.08514(12) 1.14477(9) 0.0228(4) Uani 1 1 d . . .
H45 H 0.9790 0.0797 1.1542 0.034 Uiso 1 1 calc R . .
H46 H 0.8531 0.0275 1.1497 0.034 Uiso 1 1 calc R . .
H47 H 0.8551 0.1274 1.1741 0.034 Uiso 1 1 calc R . .
C31 C 0.64692(16) 0.13323(13) 1.10005(11) 0.0235(4) Uani 1 1 d . . .
H48 H 0.5699 0.1035 1.0887 0.028 Uiso 1 1 calc R . .
H49 H 0.6688 0.1141 1.1435 0.028 Uiso 1 1 calc R . .
C32 C 0.6247(2) 0.23195(14) 1.10116(14) 0.0376(6) Uani 1 1 d . . .
H50 H 0.6966 0.2620 1.1180 0.056 Uiso 1 1 calc R . .
H51 H 0.5546 0.2449 1.1283 0.056 Uiso 1 1 calc R . .
H52 H 0.6085 0.2528 1.0580 0.056 Uiso 1 1 calc R . .

loop_
_atom_site_aniso_label
_atom_site_aniso_U_11
_atom_site_aniso_U_22
_atom_site_aniso_U_33
_atom_site_aniso_U_23
_atom_site_aniso_U_13
_atom_site_aniso_U_12
Co1 0.01108(9) 0.00969(10) 0.01395(10) 0.00051(9) 0.00036(8) 0.00190(8)
C1 0.0134(7) 0.0149(9) 0.0161(9) 0.0009(7) -0.0002(6) 0.0028(6)
C2 0.0170(7) 0.0192(10) 0.0198(9) 0.0037(7) 0.0008(7) -0.0018(7)
C3 0.0142(7) 0.0279(10) 0.0215(9) 0.0042(9) 0.0023(6) -0.0011(7)
C4 0.0155(7) 0.0260(11) 0.0219(10) -0.0023(8) 0.0009(7) 0.0074(7)
C5 0.0166(7) 0.0152(9) 0.0178(9) -0.0027(7) -0.0010(7) 0.0030(7)
C6 0.0138(7) 0.0154(8) 0.0122(8) -0.0002(7) -0.0012(6) 0.0013(6)
N1 0.0124(6) 0.0117(7) 0.0186(8) -0.0007(6) 0.0004(6) 0.0012(5)
C7 0.0165(7) 0.0139(9) 0.0173(9) -0.0017(7) -0.0021(7) 0.0016(6)
O1 0.0241(6) 0.0124(7) 0.0455(10) -0.0080(6) 0.0014(6) 0.0019(5)
C8 0.0154(7) 0.0115(9) 0.0230(10) -0.0006(7) -0.0054(7) -0.0016(6)
C9 0.0216(8) 0.0144(9) 0.0352(12) -0.0001(8) -0.0033(8) -0.0045(7)
N2 0.0123(6) 0.0133(7) 0.0195(8) 0.0020(6) -0.0025(6) -0.0001(5)
C10 0.0123(7) 0.0230(10) 0.0355(11) 0.0044(10) -0.0038(8) -0.0021(6)
C11 0.0205(8) 0.0154(9) 0.0216(10) 0.0060(8) 0.0010(7) -0.0018(7)
C12 0.0196(8) 0.0184(9) 0.0194(9) 0.0056(8) 0.0043(7) -0.0008(7)
N3 0.0117(6) 0.0157(7) 0.0168(7) 0.0018(6) -0.0019(5) 0.0010(6)
C13 0.0179(8) 0.0267(10) 0.0217(10) 0.0002(8) -0.0051(7) 0.0076(7)
C14 0.0130(6) 0.0160(9) 0.0154(8) -0.0003(6) -0.0012(6) 0.0002(7)
C15 0.0212(8) 0.0264(10) 0.0148(9) -0.0029(7) -0.0025(7) 0.0042(7)
C16 0.0114(7) 0.0117(8) 0.0145(8) 0.0003(7) 0.0035(6) -0.0022(6)
O2 0.0194(6) 0.0130(6) 0.0171(6) -0.0018(5) 0.0028(5) 0.0006(5)
N4 0.0133(6) 0.0127(7) 0.0134(7) -0.0001(6) -0.0002(5) 0.0029(5)
C17 0.0118(7) 0.0113(8) 0.0171(8) 0.0028(7) 0.0001(6) -0.0002(6)
C18 0.0144(7) 0.0138(8) 0.0209(9) 0.0013(7) 0.0014(7) -0.0003(7)
C19 0.0133(7) 0.0154(9) 0.0294(10) 0.0054(8) -0.0016(7) 0.0020(7)
C20 0.0174(8) 0.0226(10) 0.0257(10) 0.0103(8) -0.0078(7) 0.0017(7)
C21 0.0188(8) 0.0222(10) 0.0168(9) 0.0041(8) -0.0018(7) -0.0020(7)
C22 0.0137(7) 0.0109(8) 0.0172(9) 0.0020(6) 0.0001(6) 0.0010(6)
O3 0.0143(5) 0.0093(6) 0.0295(7) -0.0006(6) 0.0040(5) 0.0009(5)
C23 0.0273(9) 0.0098(9) 0.0384(12) 0.0020(8) 0.0100(8) 0.0007(7)
O4 0.0183(5) 0.0208(7) 0.0136(6) 0.0029(5) 0.0029(5) 0.0075(5)
C24 0.0222(8) 0.0213(9) 0.0152(8) -0.0021(7) 0.0053(7) 0.0010(8)
Cl1 0.0227(2) 0.0230(2) 0.0305(3) -0.0048(2) -0.00476(19) -0.00212(18)
O5 0.066(4) 0.031(4) 0.040(5) 0.002(3) -0.023(3) 0.013(4)
O6 0.048(3) 0.026(3) 0.050(5) 0.005(3) -0.024(4) -0.002(2)
O7 0.022(4) 0.029(3) 0.033(6) -0.006(4) -0.005(4) -0.006(2)
O8 0.028(4) 0.106(8) 0.063(5) -0.048(5) 0.017(3) -0.020(4)
O9 0.078(8) 0.058(11) 0.025(5) 0.012(6) -0.003(6) -0.040(8)
O10 0.079(10) 0.015(5) 0.042(5) 0.015(4) 0.009(6) 0.005(5)
O11 0.018(4) 0.035(8) 0.027(9) -0.013(6) -0.008(6) -0.001(4)
O12 0.015(4) 0.050(7) 0.072(8) 0.018(8) -0.003(4) -0.001(4)
N5 0.0199(7) 0.0115(7) 0.0186(8) 0.0012(6) -0.0045(6) -0.0013(6)
C25 0.0453(11) 0.0132(9) 0.0205(10) 0.0044(8) -0.0112(9) -0.0044(8)
C26 0.0566(14) 0.0218(11) 0.0413(13) 0.0050(10) -0.0294(12) -0.0065(11)
C27 0.0750(17) 0.0318(13) 0.0176(11) 0.0041(10) 0.0060(11) -0.0053(12)
C28 0.0158(8) 0.0152(9) 0.0208(9) -0.0008(7) 0.0001(7) -0.0025(7)
C29 0.0218(8) 0.0212(10) 0.0375(11) 0.0048(10) -0.0013(7) -0.0081(8)
C30 0.0225(8) 0.0211(9) 0.0248(9) 0.0017(8) -0.0059(9) -0.0016(7)
C31 0.0164(7) 0.0210(10) 0.0331(11) -0.0018(9) -0.0002(8) 0.0009(7)
C32 0.0311(10) 0.0210(11) 0.0607(16) -0.0106(10) 0.0034(11) 0.0045(8)

loop_
_atom_type_symbol
_atom_type_description
_atom_type_scat_dispersion_real
_atom_type_scat_dispersion_imag
_atom_type_scat_source
C C 0.0033 0.0016 'International Tables Vol C Tables 4.2.6.8 and 6.1.1.4'
H H 0.0000 0.0000 'International Tables Vol C Tables 4.2.6.8 and 6.1.1.4'
N N 0.0061 0.0033 'International Tables Vol C Tables 4.2.6.8 and 6.1.1.4'
O O 0.0106 0.0060 'International Tables Vol C Tables 4.2.6.8 and 6.1.1.4'
Co Co 0.3494 0.9721 'International Tables Vol C Tables 4.2.6.8 and 6.1.1.4'
Cl Cl 0.1484 0.1585 'International Tables Vol C Tables 4.2.6.8 and 6.1.1.4'

loop_
_geom_angle_atom_site_label_1
_geom_angle_atom_site_label_2
_geom_angle_atom_site_label_3
_geom_angle
N1 Co1 N4 173.35(6)
N1 Co1 N3 105.82(6)
N4 Co1 N3 78.41(6)
N1 Co1 N2 81.82(6)
N4 Co1 N2 103.80(6)
N3 Co1 N2 85.67(6)
N1 Co1 O4 100.44(6)
N4 Co1 O4 75.59(6)
N3 Co1 O4 153.70(5)
N2 Co1 O4 96.68(6)
N1 Co1 O3 76.93(6)
N4 Co1 O3 97.66(6)
N3 Co1 O3 96.22(5)
N2 Co1 O3 158.38(5)
O4 Co1 O3 91.10(5)
C2 C1 O3 122.37(16)
C2 C1 C6 122.49(16)
O3 C1 C6 115.14(14)
C1 C2 C3 118.80(18)
C1 C2 H1 120.6
C3 C2 H1 120.6
C4 C3 C2 120.01(16)
C4 C3 H2 120.0
C2 C3 H2 120.0
C3 C4 C5 120.87(17)
C3 C4 H3 119.6
C5 C4 H3 119.6
C4 C5 C6 120.73(18)
C4 C5 H4 119.6
C6 C5 H4 119.6
C5 C6 N1 127.20(17)
C5 C6 C1 117.08(15)
N1 C6 C1 115.69(15)
C7 N1 C6 122.83(15)
C7 N1 Co1 118.03(11)
C6 N1 Co1 119.13(12)
O1 C7 N1 128.57(16)
O1 C7 C8 117.99(17)
N1 C7 C8 113.34(15)
N2 C8 C9 114.23(16)
N2 C8 C7 111.47(14)
C9 C8 C7 111.30(15)
N2 C8 H5 106.4
C9 C8 H5 106.4
C7 C8 H5 106.4
C8 C9 H6 109.5
C8 C9 H7 109.5
H6 C9 H7 109.5
C8 C9 H8 109.5
H6 C9 H8 109.5
H7 C9 H8 109.5
C10 N2 C11 110.94(15)
C10 N2 C8 110.69(15)
C11 N2 C8 112.21(14)
C10 N2 Co1 113.49(11)
C11 N2 Co1 103.81(11)
C8 N2 Co1 105.44(10)
N2 C10 H9 109.5
N2 C10 H10 109.5
H9 C10 H10 109.5
N2 C10 H11 109.5
H9 C10 H11 109.5
H10 C10 H11 109.5
N2 C11 C12 111.19(15)
N2 C11 H12 109.4
C12 C11 H12 109.4
N2 C11 H13 109.4
C12 C11 H13 109.4
H12 C11 H13 108.0
N3 C12 C11 110.30(15)
N3 C12 H14 109.6
C11 C12 H14 109.6
N3 C12 H15 109.6
C11 C12 H15 109.6
H14 C12 H15 108.1
C13 N3 C12 110.83(15)
C13 N3 C14 110.67(14)
C12 N3 C14 112.54(13)
C13 N3 Co1 112.90(11)
C12 N3 Co1 103.28(11)
C14 N3 Co1 106.38(10)
N3 C13 H16 109.5
N3 C13 H17 109.5
H16 C13 H17 109.5
N3 C13 H18 109.5
H16 C13 H18 109.5
H17 C13 H18 109.5
N3 C14 C15 114.46(15)
N3 C14 C16 110.68(14)
C15 C14 C16 112.82(14)
N3 C14 H19 106.1
C15 C14 H19 106.1
C16 C14 H19 106.1
C14 C15 H20 109.5
C14 C15 H21 109.5
H20 C15 H21 109.5
C14 C15 H22 109.5
H20 C15 H22 109.5
H21 C15 H22 109.5
O2 C16 N4 128.78(16)
O2 C16 C14 117.59(16)
N4 C16 C14 113.57(15)
C16 N4 C17 123.59(15)
C16 N4 Co1 117.84(11)
C17 N4 Co1 118.29(12)
C18 C17 C22 117.55(15)
C18 C17 N4 127.54(17)
C22 C17 N4 114.81(15)
C19 C18 C17 120.27(17)
C19 C18 H23 119.9
C17 C18 H23 119.9
C20 C19 C18 120.75(17)
C20 C19 H24 119.6
C18 C19 H24 119.6
C19 C20 C21 120.28(17)
C19 C20 H25 119.9
C21 C20 H25 119.9
C22 C21 C20 118.80(18)
C22 C21 H26 120.6
C20 C21 H26 120.6
C21 C22 O4 122.04(17)
C21 C22 C17 122.32(16)
O4 C22 C17 115.59(15)
C1 O3 C23 118.52(13)
C1 O3 Co1 112.71(11)
C23 O3 Co1 128.72(10)
O3 C23 H27 109.5
O3 C23 H28 109.5
H27 C23 H28 109.5
O3 C23 H29 109.5
H27 C23 H29 109.5
H28 C23 H29 109.5
C22 O4 C24 116.70(14)
C22 O4 Co1 114.08(10)
C24 O4 Co1 122.65(11)
O4 C24 H30 109.5
O4 C24 H31 109.5
H30 C24 H31 109.5
O4 C24 H32 109.5
H30 C24 H32 109.5
H31 C24 H32 109.5
O12 Cl1 O5 98.9(9)
O12 Cl1 O7 111.2(12)
O5 Cl1 O7 106.9(9)
O12 Cl1 O6 118.2(10)
O5 Cl1 O6 109.1(7)
O7 Cl1 O6 111.3(9)
O5 Cl1 O8 109.0(7)
O7 Cl1 O8 109.8(10)
O6 Cl1 O8 110.6(8)
O12 Cl1 O10 109.3(14)
O5 Cl1 O10 113.6(11)
O7 Cl1 O10 115.6(11)
O8 Cl1 O10 101.6(12)
O12 Cl1 O9 108.6(12)
O7 Cl1 O9 102.9(11)
O6 Cl1 O9 103.1(10)
O8 Cl1 O9 118.7(10)
O10 Cl1 O9 108.8(14)
O12 Cl1 O11 110.1(17)
O5 Cl1 O11 118.8(13)
O6 Cl1 O11 102.7(14)
O8 Cl1 O11 106.5(15)
O10 Cl1 O11 105.8(15)
O9 Cl1 O11 114.1(15)
C31 N5 C25 112.97(16)
C31 N5 C28 115.32(15)
C25 N5 C28 114.61(15)
C31 N5 H33 106.3(16)
C25 N5 H33 103.0(16)
C28 N5 H33 102.9(15)
C27 C25 N5 110.33(18)
C27 C25 C26 110.7(2)
N5 C25 C26 109.32(17)
C27 C25 H34 108.8
N5 C25 H34 108.8
C26 C25 H34 108.8
C25 C26 H35 109.5
C25 C26 H36 109.5
H35 C26 H36 109.5
C25 C26 H37 109.5
H35 C26 H37 109.5
H36 C26 H37 109.5
C25 C27 H38 109.5
C25 C27 H39 109.5
H38 C27 H39 109.5
C25 C27 H40 109.5
H38 C27 H40 109.5
H39 C27 H40 109.5
C29 C28 C30 111.93(16)
C29 C28 N5 114.42(15)
C30 C28 N5 110.32(14)
C29 C28 H41 106.5
C30 C28 H41 106.5
N5 C28 H41 106.5
C28 C29 H42 109.5
C28 C29 H43 109.5
H42 C29 H43 109.5
C28 C29 H44 109.5
H42 C29 H44 109.5
H43 C29 H44 109.5
C28 C30 H45 109.5
C28 C30 H46 109.5
H45 C30 H46 109.5
C28 C30 H47 109.5
H45 C30 H47 109.5
H46 C30 H47 109.5
C32 C31 N5 115.91(18)
C32 C31 H48 108.3
N5 C31 H48 108.3
C32 C31 H49 108.3
N5 C31 H49 108.3
H48 C31 H49 107.4
C31 C32 H50 109.5
C31 C32 H51 109.5
H50 C32 H51 109.5
C31 C32 H52 109.5
H50 C32 H52 109.5
H51 C32 H52 109.5

loop_
_geom_bond_atom_site_label_1
_geom_bond_atom_site_label_2
_geom_bond_distance
Co1 N1 1.9964(15)
Co1 N4 2.0589(15)
Co1 N3 2.1511(17)
Co1 N2 2.1573(16)
Co1 O4 2.1922(15)
Co1 O3 2.2123(14)
C1 C2 1.392(2)
C1 O3 1.399(2)
C1 C6 1.415(3)
C2 C3 1.398(3)
C2 H1 0.9500
C3 C4 1.385(3)
C3 H2 0.9500
C4 C5 1.400(3)
C4 H3 0.9500
C5 C6 1.402(2)
C5 H4 0.9500
C6 N1 1.412(2)
N1 C7 1.347(2)
C7 O1 1.238(2)
C7 C8 1.556(2)
C8 N2 1.491(2)
C8 C9 1.533(3)
C8 H5 1.0000
C9 H6 0.9800
C9 H7 0.9800
C9 H8 0.9800
N2 C10 1.482(2)
N2 C11 1.490(2)
C10 H9 0.9800
C10 H10 0.9800
C10 H11 0.9800
C11 C12 1.528(3)
C11 H12 0.9900
C11 H13 0.9900
C12 N3 1.492(2)
C12 H14 0.9900
C12 H15 0.9900
N3 C13 1.479(2)
N3 C14 1.492(2)
C13 H16 0.9800
C13 H17 0.9800
C13 H18 0.9800
C14 C15 1.529(3)
C14 C16 1.546(2)
C14 H19 1.0000
C15 H20 0.9800
C15 H21 0.9800
C15 H22 0.9800
C16 O2 1.255(2)
C16 N4 1.332(2)
N4 C17 1.414(2)
C17 C18 1.402(2)
C17 C22 1.411(3)
C18 C19 1.399(3)
C18 H23 0.9500
C19 C20 1.385(3)
C19 H24 0.9500
C20 C21 1.393(3)
C20 H25 0.9500
C21 C22 1.388(3)
C21 H26 0.9500
C22 O4 1.394(2)
O3 C23 1.431(2)
C23 H27 0.9800
C23 H28 0.9800
C23 H29 0.9800
O4 C24 1.450(2)
C24 H30 0.9800
C24 H31 0.9800
C24 H32 0.9800
Cl1 O12 1.403(19)
Cl1 O5 1.411(13)
Cl1 O7 1.41(2)
Cl1 O6 1.425(13)
Cl1 O8 1.458(12)
Cl1 O10 1.47(2)
Cl1 O9 1.48(2)
Cl1 O11 1.50(4)
N5 C31 1.519(2)
N5 C25 1.524(3)
N5 C28 1.535(2)
N5 H33 0.89(3)
C25 C27 1.520(3)
C25 C26 1.532(3)
C25 H34 1.0000
C26 H35 0.9800
C26 H36 0.9800
C26 H37 0.9800
C27 H38 0.9800
C27 H39 0.9800
C27 H40 0.9800
C28 C29 1.519(3)
C28 C30 1.520(3)
C28 H41 1.0000
C29 H42 0.9800
C29 H43 0.9800
C29 H44 0.9800
C30 H45 0.9800
C30 H46 0.9800
C30 H47 0.9800
C31 C32 1.517(3)
C31 H48 0.9900
C31 H49 0.9900
C32 H50 0.9800
C32 H51 0.9800
C32 H52 0.9800

loop_
_geom_torsion_atom_site_label_1
_geom_torsion_atom_site_label_2
_geom_torsion_atom_site_label_3
_geom_torsion_atom_site_label_4
_geom_torsion
O3 C1 C2 C3 -178.08(16)
C6 C1 C2 C3 1.0(3)
C1 C2 C3 C4 0.3(3)
C2 C3 C4 C5 -0.7(3)
C3 C4 C5 C6 -0.2(3)
C4 C5 C6 N1 -176.60(17)
C4 C5 C6 C1 1.4(3)
C2 C1 C6 C5 -1.8(3)
O3 C1 C6 C5 177.33(15)
C2 C1 C6 N1 176.43(16)
O3 C1 C6 N1 -4.5(2)
C5 C6 N1 C7 4.2(3)
C1 C6 N1 C7 -173.80(17)
C5 C6 N1 Co1 -174.52(14)
C1 C6 N1 Co1 7.5(2)
N3 Co1 N1 C7 -91.51(14)
N2 Co1 N1 C7 -8.39(14)
O4 Co1 N1 C7 86.95(14)
O3 Co1 N1 C7 175.64(15)
N3 Co1 N1 C6 87.28(13)
N2 Co1 N1 C6 170.39(14)
O4 Co1 N1 C6 -94.27(13)
O3 Co1 N1 C6 -5.58(12)
C6 N1 C7 O1 -3.7(3)
Co1 N1 C7 O1 174.99(17)
C6 N1 C7 C8 172.59(16)
Co1 N1 C7 C8 -8.7(2)
O1 C7 C8 N2 -153.78(17)
N1 C7 C8 N2 29.5(2)
O1 C7 C8 C9 -25.0(3)
N1 C7 C8 C9 158.26(16)
C9 C8 N2 C10 76.40(19)
C7 C8 N2 C10 -156.38(16)
C9 C8 N2 C11 -48.13(19)
C7 C8 N2 C11 79.09(19)
C9 C8 N2 Co1 -160.48(12)
C7 C8 N2 Co1 -33.26(17)
N1 Co1 N2 C10 144.38(14)
N4 Co1 N2 C10 -32.01(14)
N3 Co1 N2 C10 -108.95(14)
O4 Co1 N2 C10 44.73(14)
O3 Co1 N2 C10 155.09(15)
N1 Co1 N2 C11 -95.08(11)
N4 Co1 N2 C11 88.53(11)
N3 Co1 N2 C11 11.59(11)
O4 Co1 N2 C11 165.27(10)
O3 Co1 N2 C11 -84.37(18)
N1 Co1 N2 C8 23.06(11)
N4 Co1 N2 C8 -153.33(11)
N3 Co1 N2 C8 129.74(11)
O4 Co1 N2 C8 -76.58(11)
O3 Co1 N2 C8 33.8(2)
C10 N2 C11 C12 83.16(18)
C8 N2 C11 C12 -152.45(14)
Co1 N2 C11 C12 -39.09(15)
N2 C11 C12 N3 59.33(19)
C11 C12 N3 C13 77.72(18)
C11 C12 N3 C14 -157.76(14)
C11 C12 N3 Co1 -43.45(16)
N1 Co1 N3 C13 -22.37(14)
N4 Co1 N3 C13 152.34(13)
N2 Co1 N3 C13 -102.60(13)
O4 Co1 N3 C13 161.07(12)
O3 Co1 N3 C13 55.76(13)
N1 Co1 N3 C12 97.38(11)
N4 Co1 N3 C12 -87.90(11)
N2 Co1 N3 C12 17.15(11)
O4 Co1 N3 C12 -79.18(17)
O3 Co1 N3 C12 175.52(10)
N1 Co1 N3 C14 -143.94(10)
N4 Co1 N3 C14 30.77(10)
N2 Co1 N3 C14 135.83(10)
O4 Co1 N3 C14 39.50(17)
O3 Co1 N3 C14 -65.80(10)
C13 N3 C14 C15 71.22(18)
C12 N3 C14 C15 -53.39(18)
Co1 N3 C14 C15 -165.80(11)
C13 N3 C14 C16 -159.94(14)
C12 N3 C14 C16 75.45(17)
Co1 N3 C14 C16 -36.96(14)
N3 C14 C16 O2 -159.96(14)
C15 C14 C16 O2 -30.2(2)
N3 C14 C16 N4 22.72(19)
C15 C14 C16 N4 152.44(15)
O2 C16 N4 C17 2.0(3)
C14 C16 N4 C17 178.91(14)
O2 C16 N4 Co1 -171.86(14)
C14 C16 N4 Co1 5.09(18)
N3 Co1 N4 C16 -20.88(12)
N2 Co1 N4 C16 -103.43(12)
O4 Co1 N4 C16 163.09(13)
O3 Co1 N4 C16 73.93(13)
N3 Co1 N4 C17 164.96(13)
N2 Co1 N4 C17 82.41(13)
O4 Co1 N4 C17 -11.06(12)
O3 Co1 N4 C17 -100.23(12)
C16 N4 C17 C18 19.7(3)
Co1 N4 C17 C18 -166.48(14)
C16 N4 C17 C22 -163.95(15)
Co1 N4 C17 C22 9.85(19)
C22 C17 C18 C19 1.4(2)
N4 C17 C18 C19 177.61(17)
C17 C18 C19 C20 -0.6(3)
C18 C19 C20 C21 -1.0(3)
C19 C20 C21 C22 1.7(3)
C20 C21 C22 O4 -178.30(16)
C20 C21 C22 C17 -0.9(3)
C18 C17 C22 C21 -0.6(3)
N4 C17 C22 C21 -177.34(16)
C18 C17 C22 O4 176.93(15)
N4 C17 C22 O4 0.2(2)
C2 C1 O3 C23 -3.4(3)
C6 C1 O3 C23 177.49(16)
C2 C1 O3 Co1 179.09(14)
C6 C1 O3 Co1 -0.03(19)
N1 Co1 O3 C1 2.96(12)
N4 Co1 O3 C1 179.02(11)
N3 Co1 O3 C1 -101.89(12)
N2 Co1 O3 C1 -7.9(2)
O4 Co1 O3 C1 103.42(12)
N1 Co1 O3 C23 -174.26(16)
N4 Co1 O3 C23 1.81(16)
N3 Co1 O3 C23 80.90(16)
N2 Co1 O3 C23 174.85(16)
O4 Co1 O3 C23 -73.80(16)
C21 C22 O4 C24 -39.3(2)
C17 C22 O4 C24 143.18(16)
C21 C22 O4 Co1 168.33(14)
C17 C22 O4 Co1 -9.22(18)
N1 Co1 O4 C22 -174.65(11)
N4 Co1 O4 C22 10.81(11)
N3 Co1 O4 C22 1.99(19)
N2 Co1 O4 C22 -91.78(12)
O3 Co1 O4 C22 108.44(12)
N1 Co1 O4 C24 34.79(14)
N4 Co1 O4 C24 -139.75(14)
N3 Co1 O4 C24 -148.57(14)
N2 Co1 O4 C24 117.67(13)
O3 Co1 O4 C24 -42.12(13)
C31 N5 C25 C27 -177.10(17)
C28 N5 C25 C27 48.1(2)
C31 N5 C25 C26 -55.1(2)
C28 N5 C25 C26 170.08(17)
C31 N5 C28 C29 -77.9(2)
C25 N5 C28 C29 55.9(2)
C31 N5 C28 C30 49.4(2)
C25 N5 C28 C30 -176.86(15)
C25 N5 C31 C32 -58.3(2)
C28 N5 C31 C32 76.2(2)
